data_4509489
loop_
_publ_author_name
'Basu, Tannistha'
'Sparkes, Hazel A.'
'Bhunia, Manas Kumar'
'Mondal, Raju'

_publ_section_title
;
 Identification of Reaction Conditions That Can Reproducibly Lead to a
 Particular Vertex Geometry: Quest for a Robust and Reproducible
 Metal-Carboxylate Noncluster-type SBU
;
_journal_issue 8
_journal_name_full 'Crystal Growth &amp; Design'
_journal_page_first 3488
_journal_paper_doi 10.1021/cg900195f
_journal_volume 9
_journal_year 2009
_chemical_formula_sum 'C19 H30 N4 O5 Zn'
_chemical_formula_weight 459.84
_chemical_name_systematic
;

 ?

;
_space_group_IT_number 18
_symmetry_cell_setting orthorhombic
_symmetry_space_group_name_Hall 'P 2 2ab'
_symmetry_space_group_name_H-M 'P 21 21 2'
_atom_sites_solution_hydrogens geom
_atom_sites_solution_primary direct
_atom_sites_solution_secondary difmap
_audit_creation_method SHELXL-97
_cell_angle_alpha 90.00
_cell_angle_beta 90.00
_cell_angle_gamma 90.00
_cell_formula_units_Z 8
_cell_length_a 18.3051(5)
_cell_length_b 18.6004(5)
_cell_length_c 13.0542(4)
_cell_measurement_reflns_used 9534
_cell_measurement_temperature 120(2)
_cell_measurement_theta_max 26.02
_cell_measurement_theta_min 2.20
_cell_volume 4444.7(2)
_computing_cell_refinement 'Bruker APEX-2'
_computing_data_collection 'Bruker APEX-2'
_computing_data_reduction 'Bruker SHELXTL'
_computing_molecular_graphics 'Bruker SHELXTL'
_computing_publication_material 'Bruker SHELXTL'
_computing_structure_refinement 'SHELXL-97 (Sheldrick, 1997)'
_computing_structure_solution 'SHELXS-97 (Sheldrick, 1990)'
_diffrn_ambient_temperature 120(2)
_diffrn_detector_area_resol_mean 8
_diffrn_measured_fraction_theta_full 0.989
_diffrn_measured_fraction_theta_max 0.989
_diffrn_measurement_device_type 'Bruker APEX-2 CCD area detector'
_diffrn_measurement_method '/w scans'
_diffrn_radiation_monochromator graphite
_diffrn_radiation_source 'fine-focus sealed tube'
_diffrn_radiation_type MoK\a
_diffrn_radiation_wavelength 0.71073
_diffrn_reflns_av_R_equivalents 0.0746
_diffrn_reflns_av_sigmaI/netI 0.0470
_diffrn_reflns_limit_h_max 22
_diffrn_reflns_limit_h_min -22
_diffrn_reflns_limit_k_max 17
_diffrn_reflns_limit_k_min -22
_diffrn_reflns_limit_l_max 16
_diffrn_reflns_limit_l_min -16
_diffrn_reflns_number 65562
_diffrn_reflns_theta_full 26.15
_diffrn_reflns_theta_max 26.15
_diffrn_reflns_theta_min 1.09
_diffrn_standards_decay_% 0
_exptl_absorpt_coefficient_mu 1.141
_exptl_absorpt_correction_T_max 1.0000
_exptl_absorpt_correction_T_min 0.848064
_exptl_absorpt_correction_type multi-scan
_exptl_absorpt_process_details 'SADABS v.2.03 (Bruker, 2001), R(int)=0.0748 before correction'
_exptl_crystal_colour colourless
_exptl_crystal_density_diffrn 1.374
_exptl_crystal_density_meas ?
_exptl_crystal_density_method 'not measured'
_exptl_crystal_description block
_exptl_crystal_F_000 1936
_exptl_crystal_size_max 0.32
_exptl_crystal_size_mid 0.24
_exptl_crystal_size_min 0.22
_refine_diff_density_max 0.551
_refine_diff_density_min -0.490
_refine_diff_density_rms 0.061
_refine_ls_abs_structure_details 'Flack H D (1983), Acta Cryst. A39, 876-881'
_refine_ls_abs_structure_Flack -0.005(14)
_refine_ls_extinction_method none
_refine_ls_goodness_of_fit_ref 1.055
_refine_ls_hydrogen_treatment mixed
_refine_ls_matrix_type full
_refine_ls_number_parameters 537
_refine_ls_number_reflns 8785
_refine_ls_number_restraints 2
_refine_ls_restrained_S_all 1.082
_refine_ls_R_factor_all 0.0534
_refine_ls_R_factor_gt 0.0420
_refine_ls_shift/su_max 0.001
_refine_ls_shift/su_mean 0.000
_refine_ls_structure_factor_coef Fsqd
_refine_ls_weighting_details 'calc w=1/[\s^2^(Fo^2^)+(0.0507P)^2^+2.6479P] where P=(Fo^2^+2Fc^2^)/3'
_refine_ls_weighting_scheme calc
_refine_ls_wR_factor_gt 0.0978
_refine_ls_wR_factor_ref 0.1041
_reflns_number_gt 7687
_reflns_number_total 8785
_reflns_threshold_expression I>2\s(I)
_cod_data_source_file cg900195fsup2.cif
_cod_data_source_block rm41
_cod_depositor_comments
;
The following automatic conversions were performed:

'_symmetry_cell_setting' value 'Orthorhombic' changed to
'orthorhombic' according to
/home/saulius/struct/CIF-dictionaries/cif_core.dic dictionary named
'cif_core.dic' version 2.4.2 from 2011-04-26.

Automatic conversion script
Id: cif_fix_values 1891 2012-01-12 08:04:46Z andrius 

The following automatic conversions were performed:

'_exptl_crystal_density_meas' value 'not measured' was changed to '?'
- the value is perceived as not measured.

Automatic conversion script
Id: cif_fix_values 3008 2015-01-20 13:52:24Z robertas 
;
_cod_original_sg_symbol_H-M P2(1)2(1)2
_cod_database_code 4509489

loop_
_symmetry_equiv_pos_as_xyz
'x, y, z'
'-x, -y, z'
'-x+1/2, y+1/2, -z'
'x+1/2, -y+1/2, -z'

loop_
_atom_site_label
_atom_site_type_symbol
_atom_site_fract_x
_atom_site_fract_y
_atom_site_fract_z
_atom_site_U_iso_or_equiv
_atom_site_adp_type
_atom_site_occupancy
_atom_site_symmetry_multiplicity
_atom_site_calc_flag
_atom_site_refinement_flags
_atom_site_disorder_assembly
_atom_site_disorder_group
Zn1 Zn 0.02397(2) 0.22479(3) 0.50570(4) 0.02675(12) Uani 1 1 d . . .
N2 N 0.1057(2) 0.1397(2) 0.6651(3) 0.0317(9) Uani 1 1 d . . .
H2A H 0.1451 0.1628 0.6509 0.038 Uiso 1 1 calc R . .
N1 N 0.0391(2) 0.1563(2) 0.6260(3) 0.0286(9) Uani 1 1 d . . .
C7' C 0.0000 0.0000 0.7926(5) 0.0321(18) Uani 1 2 d S . .
N4 N -0.0772(2) 0.1530(2) 0.3642(3) 0.0305(9) Uani 1 1 d . . .
H4A H -0.1112 0.1823 0.3824 0.037 Uiso 1 1 calc R . .
N3 N -0.0081(2) 0.1550(2) 0.3986(3) 0.0289(9) Uani 1 1 d . . .
C7 C 0.0000 0.0000 0.2221(5) 0.0346(19) Uani 1 2 d S . .
O1 O -0.04613(17) 0.29768(18) 0.5503(3) 0.0363(8) Uani 1 1 d . . .
O2 O -0.14516(17) 0.25668(18) 0.4715(3) 0.0375(8) Uani 1 1 d . . .
C1 C -0.0063(3) 0.1071(3) 0.6661(3) 0.0299(11) Uani 1 1 d . . .
C5 C -0.0195(3) 0.0645(3) 0.2867(3) 0.0280(10) Uani 1 1 d . . .
C8 C -0.0852(3) 0.1074(3) 0.6390(4) 0.0394(12) Uani 1 1 d . . .
H8A H -0.0949 0.1459 0.5920 0.059 Uiso 1 1 calc R . .
H8B H -0.1138 0.1140 0.6999 0.059 Uiso 1 1 calc R . .
H8C H -0.0979 0.0624 0.6076 0.059 Uiso 1 1 calc R . .
C4 C 0.0267(3) 0.1016(3) 0.3534(3) 0.0296(10) Uani 1 1 d . . .
C11 C -0.1588(3) 0.0846(3) 0.2491(4) 0.0423(13) Uani 1 1 d . . .
H11A H -0.1931 0.1194 0.2744 0.063 Uiso 1 1 calc R . .
H11B H -0.1753 0.0372 0.2664 0.063 Uiso 1 1 calc R . .
H11C H -0.1550 0.0889 0.1760 0.063 Uiso 1 1 calc R . .
C2 C 0.0319(3) 0.0609(2) 0.7322(3) 0.0279(10) Uani 1 1 d . . .
C6 C -0.0861(3) 0.0976(3) 0.2962(4) 0.0330(11) Uani 1 1 d . . .
C3 C 0.1027(3) 0.0831(3) 0.7282(3) 0.0315(11) Uani 1 1 d . . .
C14 C -0.1459(3) 0.4274(3) 0.4932(4) 0.0411(11) Uani 1 1 d . . .
H14A H -0.1589 0.4115 0.4248 0.049 Uiso 1 1 calc R . .
H14B H -0.0949 0.4415 0.4920 0.049 Uiso 1 1 calc R . .
C13 C -0.1549(3) 0.3653(3) 0.5665(4) 0.0406(12) Uani 1 1 d . . .
H13A H -0.2063 0.3533 0.5728 0.049 Uiso 1 1 calc R . .
H13B H -0.1369 0.3789 0.6337 0.049 Uiso 1 1 calc R . .
C16 C -0.1787(3) 0.5560(3) 0.4466(4) 0.0441(13) Uani 1 1 d . . .
H16A H -0.1282 0.5713 0.4526 0.053 Uiso 1 1 calc R . .
H16B H -0.1862 0.5397 0.3769 0.053 Uiso 1 1 calc R . .
C12 C -0.1129(3) 0.3006(3) 0.5274(3) 0.0317(11) Uani 1 1 d . . .
C17 C -0.2268(3) 0.6188(3) 0.4659(4) 0.0460(13) Uani 1 1 d . . .
H17A H -0.2196 0.6357 0.5354 0.055 Uiso 1 1 calc R . .
H17B H -0.2775 0.6042 0.4590 0.055 Uiso 1 1 calc R . .
C9 C 0.1701(3) 0.0557(3) 0.7790(5) 0.0480(14) Uani 1 1 d . . .
H9A H 0.2111 0.0845 0.7587 0.072 Uiso 1 1 calc R . .
H9B H 0.1783 0.0067 0.7590 0.072 Uiso 1 1 calc R . .
H9C H 0.1643 0.0582 0.8520 0.072 Uiso 1 1 calc R . .
C15 C -0.1917(3) 0.4923(3) 0.5203(4) 0.0442(13) Uani 1 1 d . . .
H15A H -0.1802 0.5072 0.5896 0.053 Uiso 1 1 calc R . .
H15B H -0.2429 0.4790 0.5183 0.053 Uiso 1 1 calc R . .
C10 C 0.1058(3) 0.0870(3) 0.3751(4) 0.0386(12) Uani 1 1 d . . .
H10A H 0.1237 0.1214 0.4237 0.058 Uiso 1 1 calc R . .
H10B H 0.1333 0.0907 0.3127 0.058 Uiso 1 1 calc R . .
H10C H 0.1110 0.0394 0.4027 0.058 Uiso 1 1 calc R . .
Zn2 Zn -0.27150(3) -0.01478(3) 0.01155(4) 0.03059(14) Uani 1 1 d . . .
O1A O -0.20553(19) 0.06049(19) -0.0367(3) 0.0409(9) Uani 1 1 d . . .
N1A N -0.3422(2) 0.0116(2) 0.1234(3) 0.0309(9) Uani 1 1 d . . .
N4A N -0.3557(2) -0.0974(2) -0.1445(3) 0.0365(10) Uani 1 1 d . . .
H4AA H -0.3309 -0.1350 -0.1284 0.044 Uiso 1 1 calc R . .
C2A C -0.4373(3) -0.0279(3) -0.2144(3) 0.0354(12) Uani 1 1 d . . .
C12A C -0.2057(3) 0.1266(3) -0.0128(4) 0.0380(11) Uani 1 1 d . . .
N3A N -0.3426(2) -0.0300(2) -0.1069(3) 0.0315(9) Uani 1 1 d . . .
C7B C -0.5000 0.0000 -0.2772(6) 0.049(3) Uani 1 2 d S . .
N2A N -0.3452(2) 0.0779(3) 0.1630(3) 0.0330(10) Uani 1 1 d . . .
C7A C -0.5000 0.0000 0.2981(6) 0.040(2) Uani 1 2 d S . .
O2A O -0.2494(2) 0.15449(18) 0.0484(3) 0.0412(9) Uani 1 1 d . . .
C4A C -0.3970(3) -0.0244(3) 0.1664(3) 0.0323(11) Uani 1 1 d . . .
C5A C -0.4339(3) 0.0201(3) 0.2344(3) 0.0345(11) Uani 1 1 d . . .
C1A C -0.3926(3) 0.0120(3) -0.1481(3) 0.0306(11) Uani 1 1 d . . .
C14A C -0.0722(3) 0.1588(3) -0.0112(5) 0.0483(13) Uani 1 1 d . . .
H14C H -0.0754 0.1692 0.0614 0.058 Uiso 1 1 calc R . .
H14D H -0.0588 0.1086 -0.0188 0.058 Uiso 1 1 calc R . .
C6A C -0.4005(3) 0.0854(3) 0.2303(3) 0.0354(12) Uani 1 1 d . . .
C3A C -0.4118(3) -0.0973(3) -0.2095(4) 0.0396(13) Uani 1 1 d . . .
C11A C -0.4143(3) 0.1559(3) 0.2811(4) 0.0493(15) Uani 1 1 d . . .
H11D H -0.3787 0.1903 0.2584 0.074 Uiso 1 1 calc R . .
H11E H -0.4109 0.1503 0.3540 0.074 Uiso 1 1 calc R . .
H11F H -0.4624 0.1726 0.2635 0.074 Uiso 1 1 calc R . .
C9A C -0.4364(4) -0.1660(3) -0.2598(5) 0.0580(17) Uani 1 1 d . . .
H9AA H -0.4052 -0.2047 -0.2387 0.087 Uiso 1 1 calc R . .
H9AB H -0.4339 -0.1608 -0.3329 0.087 Uiso 1 1 calc R . .
H9AC H -0.4858 -0.1763 -0.2400 0.087 Uiso 1 1 calc R . .
C8A C -0.3967(3) 0.0898(3) -0.1231(4) 0.0411(12) Uani 1 1 d . . .
H8AA H -0.3582 0.1020 -0.0762 0.062 Uiso 1 1 calc R . .
H8AB H -0.4431 0.1002 -0.0923 0.062 Uiso 1 1 calc R . .
H8AC H -0.3913 0.1175 -0.1847 0.062 Uiso 1 1 calc R . .
C10A C -0.4118(3) -0.1016(3) 0.1380(4) 0.0456(13) Uani 1 1 d . . .
H10D H -0.3762 -0.1173 0.0888 0.068 Uiso 1 1 calc R . .
H10E H -0.4598 -0.1054 0.1088 0.068 Uiso 1 1 calc R . .
H10F H -0.4088 -0.1311 0.1981 0.068 Uiso 1 1 calc R . .
C13A C -0.1473(3) 0.1716(3) -0.0615(5) 0.0526(15) Uani 1 1 d . . .
H13C H -0.1601 0.2220 -0.0552 0.063 Uiso 1 1 calc R . .
H13D H -0.1443 0.1602 -0.1338 0.063 Uiso 1 1 calc R . .
C18 C -0.2110(3) 0.6801(3) 0.3911(4) 0.0444(13) Uani 1 1 d . . .
H18A H -0.2161 0.6626 0.3215 0.053 Uiso 1 1 calc R . .
H18B H -0.2466 0.7181 0.4012 0.053 Uiso 1 1 calc R . .
C15A C -0.0140(3) 0.2052(4) -0.0589(5) 0.0588(17) Uani 1 1 d . . .
H15C H -0.0238 0.2551 -0.0418 0.071 Uiso 1 1 calc R . .
H15D H -0.0168 0.2006 -0.1328 0.071 Uiso 1 1 calc R . .
C16A C 0.0634(3) 0.1864(4) -0.0243(5) 0.0599(17) Uani 1 1 d . . .
H16C H 0.0729 0.1366 -0.0417 0.072 Uiso 1 1 calc R . .
H16D H 0.0976 0.2158 -0.0625 0.072 Uiso 1 1 calc R . .
C17A C 0.0776(3) 0.1964(3) 0.0865(4) 0.0474(14) Uani 1 1 d . . .
H17C H 0.0521 0.1594 0.1247 0.057 Uiso 1 1 calc R . .
H17D H 0.0583 0.2426 0.1078 0.057 Uiso 1 1 calc R . .
C18A C 0.1596(3) 0.1930(3) 0.1119(5) 0.0445(13) Uani 1 1 d . . .
H18C H 0.1850 0.2302 0.0739 0.053 Uiso 1 1 calc R . .
H18D H 0.1664 0.2025 0.1843 0.053 Uiso 1 1 calc R . .
C19A C 0.1928(3) 0.1207(3) 0.0860(4) 0.0438(14) Uani 1 1 d . . .
O3A O 0.2408(2) 0.1169(2) 0.0184(3) 0.0536(10) Uani 1 1 d . . .
O4A O 0.1717(3) 0.0652(3) 0.1278(5) 0.092(2) Uani 1 1 d . . .
C19 C -0.1358(3) 0.7099(3) 0.4055(4) 0.0360(12) Uani 1 1 d . . .
O4 O -0.12210(16) 0.73661(17) 0.4934(3) 0.0362(7) Uani 1 1 d . . .
O3 O -0.0912(3) 0.7090(3) 0.3365(3) 0.0729(15) Uani 1 1 d . . .
H22A H -0.319(3) 0.110(3) 0.139(4) 0.039(16) Uiso 1 1 d . . .
H7B H -0.036(2) 0.014(2) 0.835(3) 0.012(10) Uiso 1 1 d . . .
H7A H 0.040(3) 0.009(3) 0.182(3) 0.023(12) Uiso 1 1 d . . .
H7C H -0.505(3) 0.044(3) 0.330(4) 0.038(16) Uiso 1 1 d . . .
H7D H -0.485(3) 0.037(3) -0.314(4) 0.042(16) Uiso 1 1 d . . .
O2W O -0.2366(3) 0.2827(2) 0.1406(4) 0.0832(16) Uani 1 1 d D A 1
H2WA H -0.2218 0.2737 0.1814 0.125 Uiso 1 1 d D B 1
H2WB H -0.2313 0.2303 0.0851 0.125 Uiso 1 1 d D C 1
O1W O -0.2687 0.2788 0.3569 0.102 Uani 1 1 d . D 2
H1WA H -0.2429 0.2707 0.3874 0.154 Uiso 1 1 d . E 2
H1WB H -0.2665 0.2654 0.3075 0.154 Uiso 1 1 d . F 2

loop_
_atom_site_aniso_label
_atom_site_aniso_U_11
_atom_site_aniso_U_22
_atom_site_aniso_U_33
_atom_site_aniso_U_23
_atom_site_aniso_U_13
_atom_site_aniso_U_12
Zn1 0.0266(2) 0.0264(2) 0.0273(3) 0.0002(3) -0.0035(2) -0.0021(2)
N2 0.025(2) 0.036(2) 0.034(2) 0.0000(18) -0.0058(17) -0.0052(18)
N1 0.027(2) 0.030(2) 0.029(2) 0.0034(17) -0.0032(16) -0.0055(17)
C7' 0.043(5) 0.031(5) 0.022(3) 0.000 0.000 -0.004(3)
N4 0.029(2) 0.027(2) 0.035(2) 0.0005(18) -0.0046(17) 0.0003(18)
N3 0.026(2) 0.032(2) 0.0285(19) -0.0014(17) -0.0040(16) -0.0016(17)
C7 0.046(5) 0.036(5) 0.022(3) 0.000 0.000 -0.008(3)
O1 0.0318(18) 0.035(2) 0.0425(19) -0.0046(16) -0.0059(15) 0.0048(14)
O2 0.0314(17) 0.0343(19) 0.047(2) -0.0017(15) 0.0022(15) 0.0018(15)
C1 0.029(3) 0.030(3) 0.031(2) -0.005(2) 0.003(2) 0.002(2)
C5 0.040(3) 0.025(2) 0.019(2) 0.0042(18) -0.006(2) -0.004(2)
C8 0.029(3) 0.039(3) 0.050(3) 0.006(3) 0.000(2) -0.007(2)
C4 0.034(3) 0.029(3) 0.026(2) 0.0010(19) 0.003(2) -0.003(2)
C11 0.045(3) 0.045(3) 0.037(3) -0.002(2) -0.017(2) -0.003(3)
C2 0.036(3) 0.025(2) 0.022(2) -0.0028(18) -0.001(2) 0.002(2)
C6 0.042(3) 0.029(3) 0.028(2) 0.004(2) -0.006(2) -0.007(2)
C3 0.036(3) 0.031(3) 0.028(2) -0.002(2) -0.013(2) -0.003(2)
C14 0.041(2) 0.035(3) 0.047(3) -0.004(3) -0.003(3) -0.001(2)
C13 0.041(3) 0.039(3) 0.042(3) 0.001(2) 0.003(2) 0.003(2)
C16 0.040(3) 0.034(3) 0.058(3) -0.006(3) 0.003(3) -0.003(2)
C12 0.035(3) 0.029(2) 0.032(3) 0.011(2) 0.006(2) 0.007(2)
C17 0.030(3) 0.044(3) 0.063(4) 0.002(3) -0.001(2) -0.005(2)
C9 0.050(3) 0.038(3) 0.057(4) 0.002(3) -0.023(3) -0.001(3)
C15 0.038(3) 0.040(3) 0.055(3) -0.001(3) -0.009(3) 0.002(2)
C10 0.030(3) 0.036(3) 0.049(3) -0.010(2) -0.003(2) -0.004(2)
Zn2 0.0292(3) 0.0295(3) 0.0330(3) -0.0068(2) 0.0025(3) 0.0017(2)
O1A 0.042(2) 0.036(2) 0.044(2) -0.0005(16) 0.0057(15) -0.0079(16)
N1A 0.033(2) 0.031(2) 0.0289(19) -0.0060(18) 0.0018(17) 0.0017(19)
N4A 0.048(3) 0.026(2) 0.036(2) -0.0076(18) 0.013(2) -0.005(2)
C2A 0.030(3) 0.055(4) 0.021(2) -0.004(2) 0.0018(19) -0.013(3)
C12A 0.044(3) 0.034(3) 0.035(3) 0.001(2) -0.009(2) -0.011(2)
N3A 0.033(2) 0.027(2) 0.034(2) -0.0039(17) 0.0035(17) -0.0004(19)
C7B 0.040(5) 0.077(8) 0.030(4) 0.000 0.000 -0.020(4)
N2A 0.032(2) 0.036(3) 0.030(2) -0.0065(19) 0.0028(18) -0.001(2)
C7A 0.039(5) 0.052(6) 0.028(4) 0.000 0.000 0.000(4)
O2A 0.053(2) 0.0302(18) 0.0406(19) -0.0008(16) -0.0020(17) -0.0057(17)
C4A 0.033(3) 0.035(3) 0.029(2) -0.001(2) -0.004(2) 0.003(2)
C5A 0.031(3) 0.051(3) 0.022(2) -0.004(2) -0.0039(19) -0.001(3)
C1A 0.033(3) 0.037(3) 0.022(2) 0.001(2) 0.0004(19) -0.007(2)
C14A 0.047(3) 0.043(3) 0.055(4) -0.003(3) 0.002(3) 0.005(2)
C6A 0.031(3) 0.054(3) 0.021(2) -0.008(2) -0.0023(19) 0.004(2)
C3A 0.046(3) 0.045(3) 0.028(3) -0.017(2) 0.015(2) -0.017(3)
C11A 0.039(3) 0.063(4) 0.046(3) -0.024(3) 0.007(3) 0.002(3)
C9A 0.065(4) 0.062(4) 0.048(3) -0.021(3) 0.015(3) -0.027(3)
C8A 0.041(3) 0.038(3) 0.044(3) 0.000(2) -0.008(2) 0.005(2)
C10A 0.044(3) 0.040(3) 0.052(3) -0.004(3) 0.006(3) -0.004(3)
C13A 0.053(4) 0.052(4) 0.052(3) 0.005(3) 0.001(3) -0.012(3)
C18 0.039(3) 0.044(3) 0.050(3) 0.004(2) -0.011(2) -0.001(2)
C15A 0.049(4) 0.057(4) 0.070(4) 0.002(3) 0.004(3) -0.007(3)
C16A 0.059(4) 0.066(4) 0.054(4) 0.006(3) 0.001(3) -0.001(3)
C17A 0.048(3) 0.039(3) 0.056(3) -0.001(3) 0.013(3) 0.007(3)
C18A 0.049(3) 0.034(3) 0.051(3) -0.004(3) 0.010(3) 0.002(3)
C19A 0.044(3) 0.048(4) 0.040(3) 0.003(3) 0.007(2) 0.010(3)
O3A 0.061(2) 0.051(2) 0.049(2) 0.0156(19) 0.024(2) 0.0234(18)
O4A 0.101(4) 0.044(3) 0.132(5) 0.016(3) 0.062(4) 0.008(3)
C19 0.042(3) 0.032(3) 0.034(3) 0.002(2) 0.004(2) 0.001(2)
O4 0.0376(16) 0.0403(18) 0.0307(17) -0.0005(18) 0.0044(16) -0.0095(13)
O3 0.067(3) 0.092(4) 0.060(3) -0.036(3) 0.030(2) -0.032(3)
O2W 0.091(4) 0.041(3) 0.117(4) -0.016(3) -0.034(3) -0.002(3)
O1W 0.046 0.118 0.143 -0.063 -0.037 0.035

loop_
_atom_type_symbol
_atom_type_description
_atom_type_scat_dispersion_real
_atom_type_scat_dispersion_imag
_atom_type_scat_source
C C 0.0033 0.0016 'International Tables Vol C Tables 4.2.6.8 and 6.1.1.4'
H H 0.0000 0.0000 'International Tables Vol C Tables 4.2.6.8 and 6.1.1.4'
N N 0.0061 0.0033 'International Tables Vol C Tables 4.2.6.8 and 6.1.1.4'
O O 0.0106 0.0060 'International Tables Vol C Tables 4.2.6.8 and 6.1.1.4'
Zn Zn 0.2839 1.4301 'International Tables Vol C Tables 4.2.6.8 and 6.1.1.4'

loop_
_geom_angle_atom_site_label_1
_geom_angle_atom_site_label_2
_geom_angle_atom_site_label_3
_geom_angle
_geom_angle_site_symmetry_1
_geom_angle_site_symmetry_3
_geom_angle_publ_flag
O4 Zn1 O1 112.05(14) 2_565 . y
O4 Zn1 N3 117.04(15) 2_565 . y
O1 Zn1 N3 117.81(15) . . y
O4 Zn1 N1 99.70(15) 2_565 . y
O1 Zn1 N1 107.03(15) . . y
N3 Zn1 N1 99.98(16) . . y
C3 N2 N1 112.0(4) . . ?
C3 N2 H2A 124.0 . . ?
N1 N2 H2A 124.0 . . ?
C1 N1 N2 104.7(4) . . ?
C1 N1 Zn1 129.9(3) . . ?
N2 N1 Zn1 123.6(3) . . ?
C2 C7' C2 116.5(6) 2 . ?
C2 C7' H7B 105(3) 2 . ?
C2 C7' H7B 113(3) . . ?
N3 N4 C6 110.4(4) . . ?
N3 N4 H4A 124.8 . . ?
C6 N4 H4A 124.8 . . ?
C4 N3 N4 106.5(4) . . ?
C4 N3 Zn1 131.4(3) . . ?
N4 N3 Zn1 121.9(3) . . ?
C5 C7 C5 112.1(5) . 2 ?
C5 C7 H7A 111(3) . . ?
C5 C7 H7A 106(3) 2 . ?
C12 O1 Zn1 126.6(3) . . ?
N1 C1 C2 110.4(4) . . ?
N1 C1 C8 120.4(5) . . ?
C2 C1 C8 129.2(5) . . ?
C6 C5 C4 105.0(4) . . ?
C6 C5 C7 128.2(4) . . ?
C4 C5 C7 126.7(4) . . ?
C1 C8 H8A 109.5 . . ?
C1 C8 H8B 109.5 . . ?
H8A C8 H8B 109.5 . . ?
C1 C8 H8C 109.5 . . ?
H8A C8 H8C 109.5 . . ?
H8B C8 H8C 109.5 . . ?
N3 C4 C5 111.1(5) . . ?
N3 C4 C10 121.2(4) . . ?
C5 C4 C10 127.7(5) . . ?
C6 C11 H11A 109.5 . . ?
C6 C11 H11B 109.5 . . ?
H11A C11 H11B 109.5 . . ?
C6 C11 H11C 109.5 . . ?
H11A C11 H11C 109.5 . . ?
H11B C11 H11C 109.5 . . ?
C3 C2 C1 105.3(4) . . ?
C3 C2 C7' 128.3(4) . . ?
C1 C2 C7' 126.3(4) . . ?
N4 C6 C5 107.0(4) . . ?
N4 C6 C11 119.8(5) . . ?
C5 C6 C11 133.2(5) . . ?
N2 C3 C2 107.5(4) . . ?
N2 C3 C9 120.7(5) . . ?
C2 C3 C9 131.8(5) . . ?
C13 C14 C15 113.7(5) . . ?
C13 C14 H14A 108.8 . . ?
C15 C14 H14A 108.8 . . ?
C13 C14 H14B 108.8 . . ?
C15 C14 H14B 108.8 . . ?
H14A C14 H14B 107.7 . . ?
C14 C13 C12 109.8(4) . . ?
C14 C13 H13A 109.7 . . ?
C12 C13 H13A 109.7 . . ?
C14 C13 H13B 109.7 . . ?
C12 C13 H13B 109.7 . . ?
H13A C13 H13B 108.2 . . ?
C17 C16 C15 114.1(4) . . ?
C17 C16 H16A 108.7 . . ?
C15 C16 H16A 108.7 . . ?
C17 C16 H16B 108.7 . . ?
C15 C16 H16B 108.7 . . ?
H16A C16 H16B 107.6 . . ?
O2 C12 O1 124.9(4) . . ?
O2 C12 C13 118.5(4) . . ?
O1 C12 C13 116.5(5) . . ?
C16 C17 C18 111.5(5) . . ?
C16 C17 H17A 109.3 . . ?
C18 C17 H17A 109.3 . . ?
C16 C17 H17B 109.3 . . ?
C18 C17 H17B 109.3 . . ?
H17A C17 H17B 108.0 . . ?
C3 C9 H9A 109.5 . . ?
C3 C9 H9B 109.5 . . ?
H9A C9 H9B 109.5 . . ?
C3 C9 H9C 109.5 . . ?
H9A C9 H9C 109.5 . . ?
H9B C9 H9C 109.5 . . ?
C14 C15 C16 112.5(4) . . ?
C14 C15 H15A 109.1 . . ?
C16 C15 H15A 109.1 . . ?
C14 C15 H15B 109.1 . . ?
C16 C15 H15B 109.1 . . ?
H15A C15 H15B 107.8 . . ?
C4 C10 H10A 109.5 . . ?
C4 C10 H10B 109.5 . . ?
H10A C10 H10B 109.5 . . ?
C4 C10 H10C 109.5 . . ?
H10A C10 H10C 109.5 . . ?
H10B C10 H10C 109.5 . . ?
O1A Zn2 O3A 121.72(17) . 2 y
O1A Zn2 N1A 117.20(17) . . y
O3A Zn2 N1A 112.52(18) 2 . y
O1A Zn2 N3A 104.45(16) . . y
O3A Zn2 N3A 94.71(15) 2 . y
N1A Zn2 N3A 100.00(15) . . y
C12A O1A Zn2 127.8(3) . . ?
C4A N1A N2A 105.6(4) . . ?
C4A N1A Zn2 132.0(3) . . ?
N2A N1A Zn2 122.1(3) . . ?
C3A N4A N3A 111.2(4) . . ?
C3A N4A H4AA 124.4 . . ?
N3A N4A H4AA 124.4 . . ?
C3A C2A C1A 105.7(5) . . ?
C3A C2A C7B 127.5(4) . . ?
C1A C2A C7B 126.8(5) . . ?
O2A C12A O1A 124.4(5) . . ?
O2A C12A C13A 119.9(5) . . ?
O1A C12A C13A 115.8(5) . . ?
C1A N3A N4A 106.0(4) . . ?
C1A N3A Zn2 132.0(3) . . ?
N4A N3A Zn2 120.7(3) . . ?
C2A C7B C2A 113.9(6) 2_455 . ?
C2A C7B H7D 105(4) 2_455 . ?
C2A C7B H7D 109(4) . . ?
N1A N2A C6A 112.2(5) . . ?
N1A N2A H22A 120(4) . . ?
C6A N2A H22A 127(4) . . ?
C5A C7A C5A 113.3(6) 2_455 . ?
C5A C7A H7C 112(4) 2_455 . ?
C5A C7A H7C 97(3) . . ?
N1A C4A C5A 109.7(5) . . ?
N1A C4A C10A 120.7(4) . . ?
C5A C4A C10A 129.6(5) . . ?
C6A C5A C4A 106.8(4) . . ?
C6A C5A C7A 126.9(4) . . ?
C4A C5A C7A 126.3(5) . . ?
N3A C1A C2A 110.0(5) . . ?
N3A C1A C8A 121.6(4) . . ?
C2A C1A C8A 128.4(5) . . ?
C15A C14A C13A 111.4(5) . . ?
C15A C14A H14C 109.3 . . ?
C13A C14A H14C 109.3 . . ?
C15A C14A H14D 109.3 . . ?
C13A C14A H14D 109.3 . . ?
H14C C14A H14D 108.0 . . ?
N2A C6A C5A 105.7(5) . . ?
N2A C6A C11A 120.6(5) . . ?
C5A C6A C11A 133.8(5) . . ?
N4A C3A C2A 107.1(4) . . ?
N4A C3A C9A 120.4(5) . . ?
C2A C3A C9A 132.5(6) . . ?
C6A C11A H11D 109.5 . . ?
C6A C11A H11E 109.5 . . ?
H11D C11A H11E 109.5 . . ?
C6A C11A H11F 109.5 . . ?
H11D C11A H11F 109.5 . . ?
H11E C11A H11F 109.5 . . ?
C3A C9A H9AA 109.5 . . ?
C3A C9A H9AB 109.5 . . ?
H9AA C9A H9AB 109.5 . . ?
C3A C9A H9AC 109.5 . . ?
H9AA C9A H9AC 109.5 . . ?
H9AB C9A H9AC 109.5 . . ?
C1A C8A H8AA 109.5 . . ?
C1A C8A H8AB 109.5 . . ?
H8AA C8A H8AB 109.5 . . ?
C1A C8A H8AC 109.5 . . ?
H8AA C8A H8AC 109.5 . . ?
H8AB C8A H8AC 109.5 . . ?
C4A C10A H10D 109.5 . . ?
C4A C10A H10E 109.5 . . ?
H10D C10A H10E 109.5 . . ?
C4A C10A H10F 109.5 . . ?
H10D C10A H10F 109.5 . . ?
H10E C10A H10F 109.5 . . ?
C12A C13A C14A 111.6(5) . . ?
C12A C13A H13C 109.3 . . ?
C14A C13A H13C 109.3 . . ?
C12A C13A H13D 109.3 . . ?
C14A C13A H13D 109.3 . . ?
H13C C13A H13D 108.0 . . ?
C19 C18 C17 111.8(4) . . ?
C19 C18 H18A 109.3 . . ?
C17 C18 H18A 109.3 . . ?
C19 C18 H18B 109.3 . . ?
C17 C18 H18B 109.3 . . ?
H18A C18 H18B 107.9 . . ?
C14A C15A C16A 113.7(5) . . ?
C14A C15A H15C 108.8 . . ?
C16A C15A H15C 108.8 . . ?
C14A C15A H15D 108.8 . . ?
C16A C15A H15D 108.8 . . ?
H15C C15A H15D 107.7 . . ?
C17A C16A C15A 115.0(6) . . ?
C17A C16A H16C 108.5 . . ?
C15A C16A H16C 108.5 . . ?
C17A C16A H16D 108.5 . . ?
C15A C16A H16D 108.5 . . ?
H16C C16A H16D 107.5 . . ?
C16A C17A C18A 112.1(5) . . ?
C16A C17A H17C 109.2 . . ?
C18A C17A H17C 109.2 . . ?
C16A C17A H17D 109.2 . . ?
C18A C17A H17D 109.2 . . ?
H17C C17A H17D 107.9 . . ?
C19A C18A C17A 112.3(5) . . ?
C19A C18A H18C 109.1 . . ?
C17A C18A H18C 109.1 . . ?
C19A C18A H18D 109.1 . . ?
C17A C18A H18D 109.1 . . ?
H18C C18A H18D 107.9 . . ?
O4A C19A O3A 119.2(5) . . ?
O4A C19A C18A 121.4(5) . . ?
O3A C19A C18A 119.4(5) . . ?
C19A O3A Zn2 106.6(4) . 2 ?
O3 C19 O4 122.6(5) . . ?
O3 C19 C18 121.4(5) . . ?
O4 C19 C18 116.0(4) . . ?
C19 O4 Zn1 113.6(3) . 2_565 ?
H2WA O2W H2WB 105.0 . . ?
H1WA O1W H1WB 117.2 . . ?

loop_
_geom_bond_atom_site_label_1
_geom_bond_atom_site_label_2
_geom_bond_distance
_geom_bond_site_symmetry_2
_geom_bond_publ_flag
Zn1 O4 1.941(3) 2_565 y
Zn1 O1 1.955(3) . y
Zn1 N3 1.996(4) . y
Zn1 N1 2.041(4) . y
N2 C3 1.339(6) . ?
N2 N1 1.356(5) . ?
N2 H2A 0.8600 . ?
N1 C1 1.343(6) . ?
C7' C2 1.498(6) 2 ?
C7' C2 1.498(6) . ?
C7' H7B 0.91(4) . ?
N4 N3 1.344(5) . ?
N4 C6 1.370(6) . ?
N4 H4A 0.8600 . ?
N3 C4 1.318(6) . ?
C7 C5 1.508(6) . ?
C7 C5 1.508(6) 2 ?
C7 H7A 0.91(5) . ?
O1 C12 1.259(5) . ?
O2 C12 1.244(6) . ?
C1 C2 1.404(7) . ?
C1 C8 1.488(7) . ?
C5 C6 1.371(7) . ?
C5 C4 1.397(7) . ?
C8 H8A 0.9600 . ?
C8 H8B 0.9600 . ?
C8 H8C 0.9600 . ?
C4 C10 1.501(7) . ?
C11 C6 1.486(7) . ?
C11 H11A 0.9600 . ?
C11 H11B 0.9600 . ?
C11 H11C 0.9600 . ?
C2 C3 1.362(7) . ?
C3 C9 1.490(7) . ?
C14 C13 1.509(7) . ?
C14 C15 1.511(7) . ?
C14 H14A 0.9700 . ?
C14 H14B 0.9700 . ?
C13 C12 1.518(7) . ?
C13 H13A 0.9700 . ?
C13 H13B 0.9700 . ?
C16 C17 1.484(7) . ?
C16 C15 1.545(8) . ?
C16 H16A 0.9700 . ?
C16 H16B 0.9700 . ?
C17 C18 1.528(7) . ?
C17 H17A 0.9700 . ?
C17 H17B 0.9700 . ?
C9 H9A 0.9600 . ?
C9 H9B 0.9600 . ?
C9 H9C 0.9600 . ?
C15 H15A 0.9700 . ?
C15 H15B 0.9700 . ?
C10 H10A 0.9600 . ?
C10 H10B 0.9600 . ?
C10 H10C 0.9600 . ?
Zn2 O1A 1.953(3) . y
Zn2 O3A 1.983(3) 2 y
Zn2 N1A 2.011(4) . y
Zn2 N3A 2.041(4) . y
O1A C12A 1.269(6) . ?
N1A C4A 1.330(6) . ?
N1A N2A 1.340(6) . ?
N4A C3A 1.333(7) . ?
N4A N3A 1.368(6) . ?
N4A H4AA 0.8600 . ?
C2A C3A 1.373(8) . ?
C2A C1A 1.405(7) . ?
C2A C7B 1.503(7) . ?
C12A O2A 1.244(6) . ?
C12A C13A 1.501(7) . ?
N3A C1A 1.318(6) . ?
C7B C2A 1.503(7) 2_455 ?
C7B H7D 0.88(5) . ?
N2A C6A 1.348(6) . ?
N2A H22A 0.82(6) . ?
C7A C5A 1.515(6) 2_455 ?
C7A C5A 1.515(6) . ?
C7A H7C 0.92(5) . ?
C4A C5A 1.389(7) . ?
C4A C10A 1.507(7) . ?
C5A C6A 1.361(8) . ?
C1A C8A 1.484(7) . ?
C14A C15A 1.507(8) . ?
C14A C13A 1.541(8) . ?
C14A H14C 0.9700 . ?
C14A H14D 0.9700 . ?
C6A C11A 1.491(8) . ?
C3A C9A 1.506(7) . ?
C11A H11D 0.9600 . ?
C11A H11E 0.9600 . ?
C11A H11F 0.9600 . ?
C9A H9AA 0.9600 . ?
C9A H9AB 0.9600 . ?
C9A H9AC 0.9600 . ?
C8A H8AA 0.9600 . ?
C8A H8AB 0.9600 . ?
C8A H8AC 0.9600 . ?
C10A H10D 0.9600 . ?
C10A H10E 0.9600 . ?
C10A H10F 0.9600 . ?
C13A H13C 0.9700 . ?
C13A H13D 0.9700 . ?
C18 C19 1.496(7) . ?
C18 H18A 0.9700 . ?
C18 H18B 0.9700 . ?
C15A C16A 1.528(8) . ?
C15A H15C 0.9700 . ?
C15A H15D 0.9700 . ?
C16A C17A 1.480(9) . ?
C16A H16C 0.9700 . ?
C16A H16D 0.9700 . ?
C17A C18A 1.539(8) . ?
C17A H17C 0.9700 . ?
C17A H17D 0.9700 . ?
C18A C19A 1.514(8) . ?
C18A H18C 0.9700 . ?
C18A H18D 0.9700 . ?
C19A O4A 1.230(7) . ?
C19A O3A 1.247(6) . ?
O3A Zn2 1.983(3) 2 ?
C19 O3 1.216(6) . ?
C19 O4 1.276(6) . ?
O4 Zn1 1.941(3) 2_565 ?
O2W H2WA 0.6210 . ?
O2W H2WB 1.2187 . ?
O1W H1WA 0.6363 . ?
O1W H1WB 0.6926 . ?
